data_4519091
loop_
_publ_author_name
'Yoshida, Yasushi'
'Mino, Takashi'
'Sakamoto, Masami'

_publ_section_title
;
 Chiral Hypervalent Bromine(III) (Bromonium Salt): Hydrogen- and
 Halogen-Bonding Bifunctional Asymmetric Catalysis by Diaryl-\l3-bromanes
;
_journal_name_full 'ACS Catalysis'
_journal_page_first 13028
_journal_page_last 13033
_journal_paper_doi 10.1021/acscatal.1c04070
_journal_year 2021
_chemical_absolute_configuration unk
_chemical_formula_sum 'C32 H26 B Br Cl3 F4 N O'
_chemical_formula_weight 713.61
_space_group_crystal_system monoclinic
_space_group_IT_number 4
_space_group_name_Hall 'P 2yb'
_space_group_name_H-M_alt 'P 1 21 1'
_atom_sites_solution_hydrogens geom
_atom_sites_solution_primary direct
_atom_sites_solution_secondary difmap
_cell_angle_alpha 90
_cell_angle_beta 104.181(2)
_cell_angle_gamma 90
_cell_formula_units_Z 2
_cell_length_a 10.7600(3)
_cell_length_b 10.7865(3)
_cell_length_c 13.7635(4)
_cell_measurement_reflns_used 9908
_cell_measurement_temperature 173(2)
_cell_measurement_theta_max 66.5460
_cell_measurement_theta_min 3.3120
_cell_volume 1548.75(8)
_computing_cell_refinement 'SAINT V8.34A (Bruker AXS Inc., 2013)'
_computing_data_collection 'APEX2 (Bruker AXS, 2006)'
_computing_data_reduction 'SAINT V8.34A (Bruker AXS Inc., 2013)'
_computing_molecular_graphics 'XSHEL (Bruker AXS,2002)'
_computing_publication_material 'XCIF (Bruker AXS, 2001)'
_computing_structure_refinement 'SHELXL-2014/7 (Sheldrick, 2014)'
_computing_structure_solution 'SHELXS-97 (Sheldrick, 1997)'
_diffrn_ambient_temperature 173(2)
_diffrn_detector_area_resol_mean 8.3333
_diffrn_measured_fraction_theta_full 0.999
_diffrn_measured_fraction_theta_max 0.999
_diffrn_measurement_device_type 'Bruker APEXII Ultra CCD area detector'
_diffrn_measurement_method 'Phi and Omega scans'
_diffrn_radiation_monochromator 'Bruker Helios multilayer confocal mirror'
_diffrn_radiation_type CuK\a
_diffrn_radiation_wavelength 1.54178
_diffrn_reflns_av_R_equivalents 0.0464
_diffrn_reflns_av_unetI/netI 0.0415
_diffrn_reflns_limit_h_max 12
_diffrn_reflns_limit_h_min -12
_diffrn_reflns_limit_k_max 12
_diffrn_reflns_limit_k_min -12
_diffrn_reflns_limit_l_max 16
_diffrn_reflns_limit_l_min -16
_diffrn_reflns_number 25852
_diffrn_reflns_theta_full 66.694
_diffrn_reflns_theta_max 66.694
_diffrn_reflns_theta_min 3.312
_diffrn_source 'Bruker TXS fine-focus rotating anode'
_exptl_absorpt_coefficient_mu 4.639
_exptl_absorpt_correction_T_max 0.80
_exptl_absorpt_correction_T_min 0.68
_exptl_absorpt_correction_type empirical
_exptl_absorpt_process_details 'SADABS (Sheldrick 1996)'
_exptl_crystal_colour colourless
_exptl_crystal_density_diffrn 1.530
_exptl_crystal_density_method 'not measured'
_exptl_crystal_description plate
_exptl_crystal_F_000 720
_exptl_crystal_size_max 0.400
_exptl_crystal_size_mid 0.100
_exptl_crystal_size_min 0.050
_refine_diff_density_max 0.569
_refine_diff_density_min -0.278
_refine_ls_abs_structure_details
;
Flack x determined using 2239 quotients [(I+)-(I-)]/[(I+)+(I-)]
(Parsons, Flack and Wagner, Acta Cryst. B69 (2013) 249-259).
;
_refine_ls_abs_structure_Flack 0.014(7)
_refine_ls_extinction_method none
_refine_ls_goodness_of_fit_ref 0.686
_refine_ls_hydrogen_treatment constr
_refine_ls_matrix_type full
_refine_ls_number_parameters 391
_refine_ls_number_reflns 5382
_refine_ls_number_restraints 1
_refine_ls_restrained_S_all 0.686
_refine_ls_R_factor_all 0.0326
_refine_ls_R_factor_gt 0.0310
_refine_ls_shift/su_max 0.000
_refine_ls_shift/su_mean 0.000
_refine_ls_structure_factor_coef Fsqd
_refine_ls_weighting_details 'w=1/[\s^2^(Fo^2^)+(0.1000P)^2^+0.5425P] where P=(Fo^2^+2Fc^2^)/3'
_refine_ls_weighting_scheme calc
_refine_ls_wR_factor_gt 0.0849
_refine_ls_wR_factor_ref 0.0868
_reflns_number_gt 5146
_reflns_number_total 5382
_reflns_threshold_expression 'I > 2\s(I)'
_cod_data_source_file cs1c04070_si_002.cif
_cod_data_source_block I
_cod_database_code 4519091

loop_
_space_group_symop_operation_xyz
'x, y, z'
'-x, y+1/2, -z'

loop_
_atom_site_type_symbol
_atom_site_label
_atom_site_fract_x
_atom_site_fract_y
_atom_site_fract_z
_atom_site_U_iso_or_equiv
_atom_site_adp_type
_atom_site_calc_flag
_atom_site_refinement_flags_adp
_atom_site_refinement_flags_occupancy
_atom_site_refinement_flags_posn
_atom_site_occupancy
_atom_site_disorder_assembly
_atom_site_disorder_group
Br Br1 0.54242(3) 0.55006(3) 0.37742(3) 0.03294(13) Uani d . . . 1 . .
Cl Cl5 0.91787(14) 0.96243(17) 0.12940(10) 0.0645(4) Uani d . . . 1 . .
Cl Cl7 0.82558(16) 0.74947(15) 0.21544(14) 0.0692(4) Uani d . . . 1 . .
Cl Cl6 0.65872(14) 0.95966(18) 0.15112(13) 0.0721(4) Uani d . . . 1 . .
F F3 0.7035(3) 0.9214(4) 0.5503(2) 0.0595(8) Uani d . . . 1 . .
F F4 0.7537(4) 0.9465(5) 0.4051(3) 0.0829(12) Uani d . . . 1 . .
O O1 -0.0681(3) 0.4512(4) 0.1310(2) 0.0489(8) Uani d . . . 1 . .
C C18 0.3085(4) 0.5057(4) 0.1828(3) 0.0278(8) Uani d . . . 1 . .
F F1 0.5559(4) 0.8851(5) 0.4052(3) 0.0772(11) Uani d . . . 1 . .
N N1 0.1206(3) 0.4731(3) 0.2471(2) 0.0317(7) Uani d . . . 1 . .
H H1 0.162 0.4568 0.3092 0.038 Uiso calc U . R 1 . .
C C8 0.3693(3) 0.3928(4) 0.2358(3) 0.0247(7) Uani d . . . 1 . .
C C3 0.1871(4) 0.1368(5) 0.0827(3) 0.0392(10) Uani d . . . 1 . .
H H3 0.1171 0.1258 0.026 0.047 Uiso calc U . R 1 . .
F F2 0.7172(5) 0.7527(4) 0.4565(4) 0.0956(16) Uani d . . . 1 . .
C C7 0.3276(4) 0.2712(4) 0.2003(3) 0.0267(8) Uani d . . . 1 . .
C C2 0.2236(4) 0.2536(4) 0.1149(3) 0.0307(8) Uani d . . . 1 . .
H H2 0.1798 0.3232 0.0805 0.037 Uiso calc U . R 1 . .
C C6 0.3917(4) 0.1650(4) 0.2499(3) 0.0297(8) Uani d . . . 1 . .
C C5 0.3510(4) 0.0452(5) 0.2130(3) 0.0371(8) Uani d . . . 1 . .
H H5 0.394 -0.0261 0.2453 0.045 Uiso calc U . R 1 . .
C C21 0.1853(4) 0.7072(4) 0.0706(3) 0.0362(9) Uani d . . . 1 . .
H H21 0.1423 0.7745 0.0319 0.043 Uiso calc U . R 1 . .
C C19 0.1861(3) 0.5403(5) 0.1862(2) 0.0295(7) Uani d . . . 1 . .
C C20 0.1246(4) 0.6419(4) 0.1291(3) 0.0326(8) Uani d . . . 1 . .
H H20 0.0401 0.6643 0.1318 0.039 Uiso calc U . R 1 . .
C C24 0.4986(4) 0.5406(5) 0.1123(3) 0.0349(8) Uani d . . . 1 . .
H H24 0.5404 0.4705 0.1475 0.042 Uiso calc U . R 1 . .
C C9 0.4709(4) 0.3961(3) 0.3180(3) 0.0263(7) Uani d . . . 1 . .
C C14 0.7448(4) 0.5017(5) 0.5585(3) 0.0416(10) Uani d . . . 1 . .
H H14 0.7532 0.5887 0.5685 0.05 Uiso calc U . R 1 . .
C C28 -0.0029(4) 0.4320(4) 0.2153(3) 0.0348(9) Uani d . . . 1 . .
C C4 0.2511(4) 0.0320(4) 0.1320(3) 0.0414(10) Uani d . . . 1 . .
H H4 0.2239 -0.0486 0.1081 0.05 Uiso calc U . R 1 . .
C C22 0.3122(4) 0.6771(4) 0.0660(3) 0.0347(9) Uani d . . . 1 . .
C C23 0.3743(4) 0.5739(3) 0.1215(3) 0.0291(9) Uani d . . . 1 . .
C C13 0.6580(4) 0.4507(4) 0.4790(3) 0.0331(8) Uani d . . . 1 . .
C C26 0.4987(6) 0.7126(5) 0.0013(4) 0.0500(12) Uani d . . . 1 . .
H H26 0.5422 0.76 -0.0383 0.06 Uiso calc U . R 1 . .
C C27 0.3781(5) 0.7470(5) 0.0069(3) 0.0454(11) Uani d . . . 1 . .
H H27 0.3386 0.8177 -0.0289 0.054 Uiso calc U . R 1 . .
C C10 0.5357(3) 0.2946(4) 0.3705(3) 0.0289(8) Uani d . . . 1 . .
C C29 -0.0524(4) 0.3579(5) 0.2938(3) 0.0429(10) Uani d . . . 1 . .
C C11 0.4958(4) 0.1787(4) 0.3351(3) 0.0318(8) Uani d . . . 1 . .
H H11 0.5381 0.1074 0.3679 0.038 Uiso calc U . R 1 . .
C C25 0.5590(5) 0.6085(5) 0.0531(4) 0.0457(11) Uani d . . . 1 . .
H H25 0.6419 0.5849 0.0473 0.055 Uiso calc U . R 1 . .
C C12 0.6377(4) 0.3256(4) 0.4591(3) 0.0330(8) Uani d . . . 1 . .
C C17 0.7177(4) 0.2449(5) 0.5249(4) 0.0406(10) Uani d . . . 1 . .
H H17 0.711 0.1581 0.5136 0.049 Uiso calc U . R 1 . .
C C15 0.8198(5) 0.4172(6) 0.6237(3) 0.0495(12) Uani d . . . 1 . .
H H15 0.881 0.4469 0.6809 0.059 Uiso calc U . R 1 . .
C C16 0.8072(5) 0.2916(5) 0.6072(4) 0.0491(12) Uani d . . . 1 . .
H H16 0.8604 0.236 0.6526 0.059 Uiso calc U . R 1 . .
C C31 -0.0448(6) 0.4412(6) 0.3861(4) 0.0575(14) Uani d . . . 1 . .
H H31A -0.0796 0.3965 0.4355 0.086 Uiso calc U . R 1 . .
H H31B -0.0947 0.5168 0.3656 0.086 Uiso calc U . R 1 . .
H H31C 0.0449 0.4631 0.4158 0.086 Uiso calc U . R 1 . .
C C30 0.0297(5) 0.2425(5) 0.3233(4) 0.0536(12) Uani d . . . 1 . .
H H30A -0.0049 0.1929 0.3703 0.08 Uiso calc U . R 1 . .
H H30B 0.1179 0.267 0.3553 0.08 Uiso calc U . R 1 . .
H H30C 0.0288 0.1932 0.2633 0.08 Uiso calc U . R 1 . .
B B1 0.6834(6) 0.8743(5) 0.4533(4) 0.0410(11) Uani d . . . 1 . .
C C101 0.8152(4) 0.9105(6) 0.2044(3) 0.0457(10) Uani d . . . 1 . .
H H101 0.8445 0.9479 0.2726 0.055 Uiso calc U . R 1 . .
C C32 -0.1909(6) 0.3185(9) 0.2490(6) 0.074(2) Uani d . . . 1 . .
H H32A -0.1949 0.2668 0.1897 0.112 Uiso calc U . R 1 . .
H H32B -0.2444 0.3923 0.2297 0.112 Uiso calc U . R 1 . .
H H32C -0.2224 0.271 0.2988 0.112 Uiso calc U . R 1 . .

loop_
_atom_site_aniso_label
_atom_site_aniso_U_11
_atom_site_aniso_U_22
_atom_site_aniso_U_33
_atom_site_aniso_U_12
_atom_site_aniso_U_13
_atom_site_aniso_U_23
Br1 0.0311(2) 0.0298(2) 0.0340(2) -0.00189(17) 0.00034(13) -0.00590(18)
Cl5 0.0581(7) 0.0839(10) 0.0524(7) -0.0152(7) 0.0153(6) 0.0007(7)
Cl7 0.0631(8) 0.0581(8) 0.0892(11) 0.0093(7) 0.0242(8) 0.0124(8)
Cl6 0.0454(7) 0.0872(11) 0.0765(9) 0.0174(7) 0.0013(6) 0.0068(8)
F3 0.0584(18) 0.080(2) 0.0414(15) -0.0051(17) 0.0155(13) -0.0108(16)
F4 0.090(3) 0.110(3) 0.0563(19) -0.032(3) 0.0336(19) -0.004(2)
O1 0.0360(15) 0.064(2) 0.0385(16) -0.0045(16) -0.0065(13) 0.0085(15)
C18 0.0276(18) 0.0281(18) 0.0253(17) 0.0008(14) 0.0021(14) -0.0049(14)
F1 0.0525(19) 0.101(3) 0.068(2) 0.0072(19) -0.0030(16) 0.013(2)
N1 0.0256(15) 0.0434(19) 0.0256(15) 0.0060(14) 0.0052(12) 0.0039(14)
C8 0.0209(16) 0.029(2) 0.0242(16) -0.0009(14) 0.0064(13) -0.0024(15)
C3 0.030(2) 0.050(3) 0.035(2) -0.0080(19) 0.0036(17) -0.0129(19)
F2 0.121(4) 0.045(2) 0.092(3) 0.017(2) -0.030(3) -0.0098(19)
C7 0.0234(17) 0.033(2) 0.0260(18) -0.0018(15) 0.0100(14) -0.0017(15)
C2 0.0286(18) 0.035(2) 0.0273(18) -0.0036(16) 0.0048(15) -0.0057(16)
C6 0.0274(18) 0.030(2) 0.0335(19) -0.0014(15) 0.0106(15) -0.0011(15)
C5 0.0375(19) 0.0295(18) 0.045(2) -0.004(2) 0.0102(15) 0.000(2)
C21 0.049(2) 0.0246(19) 0.0277(19) 0.0022(17) -0.0042(17) -0.0009(15)
C19 0.0277(16) 0.035(2) 0.0234(15) 0.0017(18) 0.0026(12) -0.0054(19)
C20 0.0318(19) 0.0320(19) 0.0301(18) 0.0062(16) 0.0001(15) -0.0043(16)
C24 0.0359(18) 0.038(2) 0.0313(16) -0.008(2) 0.0089(14) -0.002(2)
C9 0.0285(17) 0.0231(18) 0.0270(17) -0.0064(14) 0.0065(14) -0.0077(14)
C14 0.039(2) 0.050(2) 0.033(2) -0.0046(19) 0.0030(18) -0.0080(18)
C28 0.0291(19) 0.040(2) 0.035(2) 0.0066(17) 0.0058(16) 0.0021(18)
C4 0.043(2) 0.033(2) 0.046(2) -0.0093(19) 0.0087(17) -0.0118(19)
C22 0.046(2) 0.0269(19) 0.0284(18) -0.0080(16) 0.0036(17) -0.0065(15)
C23 0.0318(17) 0.030(2) 0.0236(16) -0.0054(14) 0.0036(13) -0.0062(14)
C13 0.0282(18) 0.040(2) 0.0288(18) 0.0013(17) 0.0038(15) -0.0011(17)
C26 0.063(3) 0.050(3) 0.042(2) -0.020(2) 0.022(2) 0.001(2)
C27 0.065(3) 0.036(2) 0.034(2) -0.014(2) 0.010(2) 0.0013(19)
C10 0.0210(18) 0.038(2) 0.0273(19) -0.0006(14) 0.0051(15) 0.0021(15)
C29 0.028(2) 0.060(3) 0.042(2) 0.0004(19) 0.0086(17) 0.007(2)
C11 0.0289(19) 0.032(2) 0.033(2) 0.0013(15) 0.0038(16) 0.0036(16)
C25 0.046(3) 0.052(3) 0.044(2) -0.013(2) 0.020(2) -0.006(2)
C12 0.0228(18) 0.042(2) 0.034(2) -0.0032(16) 0.0054(16) 0.0032(17)
C17 0.035(2) 0.045(3) 0.038(2) -0.0028(19) 0.0027(18) 0.009(2)
C15 0.041(2) 0.073(3) 0.028(2) -0.007(2) -0.0051(17) -0.005(2)
C16 0.045(3) 0.061(3) 0.034(2) 0.000(2) -0.004(2) 0.010(2)
C31 0.057(3) 0.073(4) 0.049(3) 0.009(3) 0.026(2) 0.008(3)
C30 0.052(3) 0.054(3) 0.054(3) -0.004(2) 0.011(2) 0.015(3)
B1 0.046(3) 0.040(3) 0.036(3) 0.004(2) 0.008(2) 0.002(2)
C101 0.038(2) 0.060(3) 0.038(2) 0.001(2) 0.0057(18) 0.000(2)
C32 0.040(3) 0.117(6) 0.065(4) -0.015(3) 0.010(3) 0.016(4)

loop_
_atom_type_symbol
_atom_type_description
_atom_type_scat_dispersion_real
_atom_type_scat_dispersion_imag
_atom_type_scat_source
C C 0.0181 0.0091 'International Tables Vol C Tables 4.2.6.8 and 6.1.1.4'
H H 0.0000 0.0000 'International Tables Vol C Tables 4.2.6.8 and 6.1.1.4'
B B 0.0090 0.0039 'International Tables Vol C Tables 4.2.6.8 and 6.1.1.4'
N N 0.0311 0.0180 'International Tables Vol C Tables 4.2.6.8 and 6.1.1.4'
O O 0.0492 0.0322 'International Tables Vol C Tables 4.2.6.8 and 6.1.1.4'
F F 0.0727 0.0534 'International Tables Vol C Tables 4.2.6.8 and 6.1.1.4'
Cl Cl 0.3639 0.7018 'International Tables Vol C Tables 4.2.6.8 and 6.1.1.4'
Br Br -0.6763 1.2805 'International Tables Vol C Tables 4.2.6.8 and 6.1.1.4'

loop_
_geom_angle_atom_site_label_1
_geom_angle_atom_site_label_2
_geom_angle_atom_site_label_3
_geom_angle_site_symmetry_1
_geom_angle_site_symmetry_3
_geom_angle
_geom_angle_publ_flag
C9 Br1 C13 . . 87.07(17) ?
C19 C18 C23 . . 119.7(4) ?
C19 C18 C8 . . 120.9(4) ?
C23 C18 C8 . . 119.3(3) ?
C28 N1 C19 . . 124.1(3) ?
C28 N1 H1 . . 118.0 ?
C19 N1 H1 . . 118.0 ?
C9 C8 C7 . . 115.2(3) ?
C9 C8 C18 . . 123.4(3) ?
C7 C8 C18 . . 121.3(3) ?
C2 C3 C4 . . 121.2(4) ?
C2 C3 H3 . . 119.4 ?
C4 C3 H3 . . 119.4 ?
C6 C7 C2 . . 118.7(4) ?
C6 C7 C8 . . 119.9(3) ?
C2 C7 C8 . . 121.4(4) ?
C3 C2 C7 . . 119.9(4) ?
C3 C2 H2 . . 120.0 ?
C7 C2 H2 . . 120.0 ?
C11 C6 C5 . . 120.2(4) ?
C11 C6 C7 . . 120.4(4) ?
C5 C6 C7 . . 119.4(4) ?
C4 C5 C6 . . 120.2(5) ?
C4 C5 H5 . . 119.9 ?
C6 C5 H5 . . 119.9 ?
C20 C21 C22 . . 121.2(4) ?
C20 C21 H21 . . 119.4 ?
C22 C21 H21 . . 119.4 ?
C18 C19 C20 . . 120.7(4) ?
C18 C19 N1 . . 119.9(4) ?
C20 C19 N1 . . 119.4(3) ?
C21 C20 C19 . . 120.4(4) ?
C21 C20 H20 . . 119.8 ?
C19 C20 H20 . . 119.8 ?
C25 C24 C23 . . 120.8(5) ?
C25 C24 H24 . . 119.6 ?
C23 C24 H24 . . 119.6 ?
C8 C9 C10 . . 127.1(4) ?
C8 C9 Br1 . . 121.9(3) ?
C10 C9 Br1 . . 111.0(3) ?
C13 C14 C15 . . 115.3(5) ?
C13 C14 H14 . . 122.3 ?
C15 C14 H14 . . 122.3 ?
O1 C28 N1 . . 122.6(4) ?
O1 C28 C29 . . 122.6(4) ?
N1 C28 C29 . . 114.8(4) ?
C5 C4 C3 . . 120.6(4) ?
C5 C4 H4 . . 119.7 ?
C3 C4 H4 . . 119.7 ?
C21 C22 C27 . . 121.7(4) ?
C21 C22 C23 . . 119.1(4) ?
C27 C22 C23 . . 119.2(4) ?
C24 C23 C22 . . 118.7(4) ?
C24 C23 C18 . . 122.4(4) ?
C22 C23 C18 . . 119.0(4) ?
C14 C13 C12 . . 126.4(4) ?
C14 C13 Br1 . . 122.9(4) ?
C12 C13 Br1 . . 110.6(3) ?
C27 C26 C25 . . 121.0(4) ?
C27 C26 H26 . . 119.5 ?
C25 C26 H26 . . 119.5 ?
C26 C27 C22 . . 120.1(5) ?
C26 C27 H27 . . 120.0 ?
C22 C27 H27 . . 120.0 ?
C11 C10 C9 . . 117.1(3) ?
C11 C10 C12 . . 127.5(4) ?
C9 C10 C12 . . 115.4(4) ?
C30 C29 C32 . . 109.0(5) ?
C30 C29 C28 . . 109.5(4) ?
C32 C29 C28 . . 109.4(4) ?
C30 C29 C31 . . 110.3(4) ?
C32 C29 C31 . . 110.1(5) ?
C28 C29 C31 . . 108.5(4) ?
C10 C11 C6 . . 120.3(4) ?
C10 C11 H11 . . 119.9 ?
C6 C11 H11 . . 119.9 ?
C24 C25 C26 . . 120.2(5) ?
C24 C25 H25 . . 119.9 ?
C26 C25 H25 . . 119.9 ?
C13 C12 C17 . . 116.1(4) ?
C13 C12 C10 . . 115.9(4) ?
C17 C12 C10 . . 128.1(4) ?
C16 C17 C12 . . 119.9(5) ?
C16 C17 H17 . . 120.0 ?
C12 C17 H17 . . 120.0 ?
C16 C15 C14 . . 121.4(4) ?
C16 C15 H15 . . 119.3 ?
C14 C15 H15 . . 119.3 ?
C15 C16 C17 . . 120.8(5) ?
C15 C16 H16 . . 119.6 ?
C17 C16 H16 . . 119.6 ?
C29 C31 H31A . . 109.5 ?
C29 C31 H31B . . 109.5 ?
H31A C31 H31B . . 109.5 ?
C29 C31 H31C . . 109.5 ?
H31A C31 H31C . . 109.5 ?
H31B C31 H31C . . 109.5 ?
C29 C30 H30A . . 109.5 ?
C29 C30 H30B . . 109.5 ?
H30A C30 H30B . . 109.5 ?
C29 C30 H30C . . 109.5 ?
H30A C30 H30C . . 109.5 ?
H30B C30 H30C . . 109.5 ?
F2 B1 F4 . . 113.0(5) ?
F2 B1 F1 . . 108.9(5) ?
F4 B1 F1 . . 108.9(5) ?
F2 B1 F3 . . 110.1(5) ?
F4 B1 F3 . . 106.5(5) ?
F1 B1 F3 . . 109.4(4) ?
Cl7 C101 Cl6 . . 111.9(3) ?
Cl7 C101 Cl5 . . 109.2(3) ?
Cl6 C101 Cl5 . . 109.5(3) ?
Cl7 C101 H101 . . 108.7 ?
Cl6 C101 H101 . . 108.7 ?
Cl5 C101 H101 . . 108.7 ?
C29 C32 H32A . . 109.5 ?
C29 C32 H32B . . 109.5 ?
H32A C32 H32B . . 109.5 ?
C29 C32 H32C . . 109.5 ?
H32A C32 H32C . . 109.5 ?
H32B C32 H32C . . 109.5 ?

loop_
_geom_bond_atom_site_label_1
_geom_bond_atom_site_label_2
_geom_bond_site_symmetry_2
_geom_bond_distance
_geom_bond_publ_flag
Br1 C9 . 1.927(4) ?
Br1 C13 . 1.949(4) ?
Cl5 C101 . 1.777(5) ?
Cl7 C101 . 1.745(6) ?
Cl6 C101 . 1.746(5) ?
F3 B1 . 1.394(6) ?
F4 B1 . 1.365(7) ?
O1 C28 . 1.217(5) ?
C18 C19 . 1.381(5) ?
C18 C23 . 1.431(6) ?
C18 C8 . 1.487(6) ?
F1 B1 . 1.375(7) ?
N1 C28 . 1.366(6) ?
N1 C19 . 1.419(5) ?
N1 H1 . 0.88 ?
C8 C9 . 1.367(5) ?
C8 C7 . 1.433(5) ?
C3 C2 . 1.361(6) ?
C3 C4 . 1.408(7) ?
C3 H3 . 0.95 ?
F2 B1 . 1.358(7) ?
C7 C6 . 1.422(6) ?
C7 C2 . 1.422(6) ?
C2 H2 . 0.95 ?
C6 C11 . 1.418(6) ?
C6 C5 . 1.418(7) ?
C5 C4 . 1.353(6) ?
C5 H5 . 0.95 ?
C21 C20 . 1.353(7) ?
C21 C22 . 1.419(7) ?
C21 H21 . 0.95 ?
C19 C20 . 1.415(6) ?
C20 H20 . 0.95 ?
C24 C25 . 1.371(7) ?
C24 C23 . 1.420(6) ?
C24 H24 . 0.95 ?
C9 C10 . 1.400(6) ?
C14 C13 . 1.368(6) ?
C14 C15 . 1.390(7) ?
C14 H14 . 0.95 ?
C28 C29 . 1.541(6) ?
C4 H4 . 0.95 ?
C22 C27 . 1.420(7) ?
C22 C23 . 1.422(6) ?
C13 C12 . 1.383(7) ?
C26 C27 . 1.369(8) ?
C26 C25 . 1.401(8) ?
C26 H26 . 0.95 ?
C27 H27 . 0.95 ?
C10 C11 . 1.372(6) ?
C10 C12 . 1.466(6) ?
C29 C30 . 1.522(8) ?
C29 C32 . 1.527(8) ?
C29 C31 . 1.542(8) ?
C11 H11 . 0.95 ?
C25 H25 . 0.95 ?
C12 C17 . 1.391(6) ?
C17 C16 . 1.389(7) ?
C17 H17 . 0.95 ?
C15 C16 . 1.375(9) ?
C15 H15 . 0.95 ?
C16 H16 . 0.95 ?
C31 H31A . 0.98 ?
C31 H31B . 0.98 ?
C31 H31C . 0.98 ?
C30 H30A . 0.98 ?
C30 H30B . 0.98 ?
C30 H30C . 0.98 ?
C101 H101 . 1.0 ?
C32 H32A . 0.98 ?
C32 H32B . 0.98 ?
C32 H32C . 0.98 ?

loop_
_geom_torsion_atom_site_label_1
_geom_torsion_atom_site_label_2
_geom_torsion_atom_site_label_3
_geom_torsion_atom_site_label_4
_geom_torsion_site_symmetry_1
_geom_torsion_site_symmetry_2
_geom_torsion_site_symmetry_3
_geom_torsion_site_symmetry_4
_geom_torsion
_geom_torsion_publ_flag
C19 C18 C8 C9 . . . . -111.1(4) ?
C23 C18 C8 C9 . . . . 73.5(5) ?
C19 C18 C8 C7 . . . . 71.8(5) ?
C23 C18 C8 C7 . . . . -103.5(4) ?
C9 C8 C7 C6 . . . . -0.3(5) ?
C18 C8 C7 C6 . . . . 177.0(3) ?
C9 C8 C7 C2 . . . . -179.5(3) ?
C18 C8 C7 C2 . . . . -2.2(5) ?
C4 C3 C2 C7 . . . . -0.5(6) ?
C6 C7 C2 C3 . . . . 0.3(6) ?
C8 C7 C2 C3 . . . . 179.5(4) ?
C2 C7 C6 C11 . . . . 180.0(3) ?
C8 C7 C6 C11 . . . . 0.8(5) ?
C2 C7 C6 C5 . . . . 0.3(5) ?
C8 C7 C6 C5 . . . . -178.9(3) ?
C11 C6 C5 C4 . . . . 179.6(4) ?
C7 C6 C5 C4 . . . . -0.7(6) ?
C23 C18 C19 C20 . . . . 0.5(6) ?
C8 C18 C19 C20 . . . . -174.8(3) ?
C23 C18 C19 N1 . . . . -179.8(3) ?
C8 C18 C19 N1 . . . . 4.8(6) ?
C28 N1 C19 C18 . . . . -132.3(4) ?
C28 N1 C19 C20 . . . . 47.4(6) ?
C22 C21 C20 C19 . . . . -0.9(6) ?
C18 C19 C20 C21 . . . . -0.4(6) ?
N1 C19 C20 C21 . . . . 179.9(4) ?
C7 C8 C9 C10 . . . . -0.9(5) ?
C18 C8 C9 C10 . . . . -178.1(4) ?
C7 C8 C9 Br1 . . . . 179.7(2) ?
C18 C8 C9 Br1 . . . . 2.5(5) ?
C19 N1 C28 O1 . . . . -0.8(7) ?
C19 N1 C28 C29 . . . . 178.3(4) ?
C6 C5 C4 C3 . . . . 0.6(6) ?
C2 C3 C4 C5 . . . . 0.0(7) ?
C20 C21 C22 C27 . . . . -178.4(4) ?
C20 C21 C22 C23 . . . . 2.0(6) ?
C25 C24 C23 C22 . . . . 1.7(6) ?
C25 C24 C23 C18 . . . . -179.7(4) ?
C21 C22 C23 C24 . . . . 176.8(3) ?
C27 C22 C23 C24 . . . . -2.8(6) ?
C21 C22 C23 C18 . . . . -1.9(5) ?
C27 C22 C23 C18 . . . . 178.5(4) ?
C19 C18 C23 C24 . . . . -177.9(4) ?
C8 C18 C23 C24 . . . . -2.5(5) ?
C19 C18 C23 C22 . . . . 0.6(5) ?
C8 C18 C23 C22 . . . . 176.0(3) ?
C15 C14 C13 C12 . . . . 0.9(7) ?
C15 C14 C13 Br1 . . . . -179.9(3) ?
C25 C26 C27 C22 . . . . 0.2(8) ?
C21 C22 C27 C26 . . . . -177.6(4) ?
C23 C22 C27 C26 . . . . 1.9(7) ?
C8 C9 C10 C11 . . . . 1.6(6) ?
Br1 C9 C10 C11 . . . . -179.0(3) ?
C8 C9 C10 C12 . . . . -177.2(4) ?
Br1 C9 C10 C12 . . . . 2.2(4) ?
O1 C28 C29 C30 . . . . 118.1(5) ?
N1 C28 C29 C30 . . . . -60.9(5) ?
O1 C28 C29 C32 . . . . -1.3(7) ?
N1 C28 C29 C32 . . . . 179.7(5) ?
O1 C28 C29 C31 . . . . -121.5(5) ?
N1 C28 C29 C31 . . . . 59.5(5) ?
C9 C10 C11 C6 . . . . -1.0(6) ?
C12 C10 C11 C6 . . . . 177.6(4) ?
C5 C6 C11 C10 . . . . 179.6(4) ?
C7 C6 C11 C10 . . . . -0.1(6) ?
C23 C24 C25 C26 . . . . 0.4(7) ?
C27 C26 C25 C24 . . . . -1.4(8) ?
C14 C13 C12 C17 . . . . -2.8(7) ?
Br1 C13 C12 C17 . . . . 178.0(3) ?
C14 C13 C12 C10 . . . . 178.0(4) ?
Br1 C13 C12 C10 . . . . -1.2(4) ?
C11 C10 C12 C13 . . . . -179.3(4) ?
C9 C10 C12 C13 . . . . -0.7(5) ?
C11 C10 C12 C17 . . . . 1.5(7) ?
C9 C10 C12 C17 . . . . -179.8(4) ?
C13 C12 C17 C16 . . . . 2.8(6) ?
C10 C12 C17 C16 . . . . -178.1(4) ?
C13 C14 C15 C16 . . . . 0.8(7) ?
C14 C15 C16 C17 . . . . -0.7(8) ?
C12 C17 C16 C15 . . . . -1.2(8) ?
